data_4313837
loop_
_publ_author_name
'Tristram Chivers'
'Mark Krahn'
'Gabriele Schatte'
'Masood Parvez'

_publ_contact_author_address
; Department of Chemistry
    University of Calgary
    Calgary Alberta T2N 1N4
    Canada
;
_publ_contact_author_email chivers@ucalgary.ca
_publ_contact_author_fax '001 403 289 9488'
_publ_contact_author_name 'Dr Tristram Chivers'
_publ_contact_author_phone '001 403 220 5741'
_publ_section_title
;
 Lithiation of Tris(alkyl- and arylamido)orthophosphates EP[N(H)R]3 (E =
 O, S, Se): Imido Substituent Effects and PE Bond Cleavage
;
_journal_name_full 'Inorganic Chemistry'
_journal_page_first 3994
_journal_page_last 4005
_journal_paper_doi 10.1021/ic034151p
_journal_volume 42
_journal_year 2003
_chemical_formula_sum 'C49 H78 Li4 N3 O8 P S'
_chemical_formula_weight 927.93
_chemical_name_systematic
;
   ?
;
_space_group_IT_number 2
_symmetry_cell_setting triclinic
_symmetry_space_group_name_Hall '-P 1'
_symmetry_space_group_name_H-M 'P -1'
_atom_sites_solution_hydrogens geom
_atom_sites_solution_primary direct
_atom_sites_solution_secondary difmap
_cell_angle_alpha 64.2380(10)
_cell_angle_beta 81.6850(10)
_cell_angle_gamma 73.1720(10)
_cell_formula_units_Z 2
_cell_length_a 11.6036(3)
_cell_length_b 16.1164(3)
_cell_length_c 16.2421(5)
_cell_measurement_reflns_used 12325
_cell_measurement_temperature 173(2)
_cell_measurement_theta_max 30.0
_cell_measurement_theta_min 1.0
_cell_volume 2617.75(12)
_computing_cell_refinement 'HKL DENZO (Otwinowski & Minor, 1997)'
_computing_data_collection 'COLLECT (Hooft, 1998)'
_computing_data_reduction 'SCALEPACK (Otwinowski & Minor, 1997)'
_computing_molecular_graphics 'ORTEP II (Johnson, 1976)'
_computing_publication_material 'SHELXL-97 (Sheldrick, 1997)'
_computing_structure_refinement 'SHELXL-97 (Sheldrick, 1997)'
_computing_structure_solution 'SIR92 (Altomare et al., 1992)'
_diffrn_ambient_temperature 173(2)
_diffrn_measured_fraction_theta_full 0.984
_diffrn_measured_fraction_theta_max 0.984
_diffrn_measurement_device_type 'Nonius KappaCCD Diffractometer'
_diffrn_measurement_method ' \w & \f '
_diffrn_radiation_monochromator graphite
_diffrn_radiation_source 'fine-focus sealed tube'
_diffrn_radiation_type MoK\a
_diffrn_radiation_wavelength 0.71069
_diffrn_reflns_av_R_equivalents 0.1177
_diffrn_reflns_av_sigmaI/netI 0.2018
_diffrn_reflns_limit_h_max 16
_diffrn_reflns_limit_h_min -16
_diffrn_reflns_limit_k_max 22
_diffrn_reflns_limit_k_min -22
_diffrn_reflns_limit_l_max 22
_diffrn_reflns_limit_l_min -22
_diffrn_reflns_number 28171
_diffrn_reflns_theta_full 25.04
_diffrn_reflns_theta_max 30.12
_diffrn_reflns_theta_min 2.75
_exptl_absorpt_coefficient_mu 0.144
_exptl_absorpt_correction_T_max 0.9858
_exptl_absorpt_correction_T_min 0.9788
_exptl_absorpt_correction_type multi-scan
_exptl_absorpt_process_details '(SORTAV: Blessing, 1997)'
_exptl_crystal_colour colorless
_exptl_crystal_density_diffrn 1.177
_exptl_crystal_density_method 'not measured'
_exptl_crystal_description block
_exptl_crystal_F_000 1000
_exptl_crystal_size_max 0.15
_exptl_crystal_size_mid 0.12
_exptl_crystal_size_min 0.10
_refine_diff_density_max 0.521
_refine_diff_density_min -0.447
_refine_diff_density_rms 0.091
_refine_ls_extinction_method none
_refine_ls_goodness_of_fit_ref 0.951
_refine_ls_hydrogen_treatment mixed
_refine_ls_matrix_type full
_refine_ls_number_parameters 618
_refine_ls_number_reflns 14997
_refine_ls_number_restraints 0
_refine_ls_restrained_S_all 0.951
_refine_ls_R_factor_all 0.2510
_refine_ls_R_factor_gt 0.0845
_refine_ls_shift/su_max 0.000
_refine_ls_shift/su_mean 0.000
_refine_ls_structure_factor_coef Fsqd
_refine_ls_weighting_details 'calc w=1/[\s^2^(Fo^2^)+(0.1300P)^2^] where P=(Fo^2^+2Fc^2^)/3'
_refine_ls_weighting_scheme calc
_refine_ls_wR_factor_gt 0.2017
_refine_ls_wR_factor_ref 0.2687
_reflns_number_gt 5325
_reflns_number_total 14997
_reflns_threshold_expression >2sigma(I)
_cod_data_source_file ic034151psi20030224_104900_1.cif
_cod_data_source_block 10.LiOH(THF)
_cod_depositor_comments
;
The following automatic conversions were performed:

'_symmetry_cell_setting' value 'Triclinic' changed to 'triclinic'
according to the built-in table from CIF Core dictionary named
'cif_core.dic' version 2.4.1 from 2010-06-29.

Automatic conversion script
Id: cif_fix_values 1646 2011-03-28 12:23:43Z adriana 
;
_cod_database_code 4313837

loop_
_symmetry_equiv_pos_as_xyz
'x, y, z'
'-x, -y, -z'

loop_
_atom_site_label
_atom_site_type_symbol
_atom_site_fract_x
_atom_site_fract_y
_atom_site_fract_z
_atom_site_U_iso_or_equiv
_atom_site_adp_type
_atom_site_occupancy
_atom_site_symmetry_multiplicity
_atom_site_calc_flag
_atom_site_refinement_flags
_atom_site_disorder_assembly
_atom_site_disorder_group
S1 S 0.54329(8) 0.22238(6) 0.09874(6) 0.0490(3) Uani 1 1 d . . .
P1 P 0.70254(8) 0.25197(6) 0.10557(6) 0.0404(2) Uani 1 1 d . . .
Li1 Li 0.5585(5) 0.3699(4) -0.0445(4) 0.0493(14) Uani 1 1 d . . .
Li2 Li 0.6855(5) 0.0651(4) 0.1671(4) 0.0533(15) Uani 1 1 d . . .
Li3 Li 0.4956(5) 0.4034(4) 0.1102(4) 0.0518(15) Uani 1 1 d . . .
Li4 Li 0.6987(5) 0.4398(4) 0.0409(4) 0.0432(13) Uani 1 1 d . . .
N1 N 0.7368(2) 0.32754(18) 0.00338(17) 0.0407(6) Uani 1 1 d . . .
C1 C 0.7975(3) 0.3014(2) -0.0655(2) 0.0371(7) Uani 1 1 d . . .
C2 C 0.8500(3) 0.3674(2) -0.1378(2) 0.0469(8) Uani 1 1 d . . .
H2 H 0.8463 0.4263 -0.1362 0.056 Uiso 1 1 calc R . .
C3 C 0.9070(3) 0.3494(3) -0.2112(2) 0.0516(9) Uani 1 1 d . . .
H3 H 0.9422 0.3960 -0.2581 0.062 Uiso 1 1 calc R . .
C4 C 0.9146(3) 0.2658(3) -0.2187(2) 0.0494(9) Uani 1 1 d . . .
C5 C 0.8643(3) 0.1989(3) -0.1463(2) 0.0512(9) Uani 1 1 d . . .
H5 H 0.8687 0.1401 -0.1485 0.061 Uiso 1 1 calc R . .
C6 C 0.8086(3) 0.2149(2) -0.0721(2) 0.0451(8) Uani 1 1 d . . .
H6 H 0.7769 0.1667 -0.0241 0.054 Uiso 1 1 calc R . .
C7 C 0.9725(4) 0.2477(3) -0.3016(3) 0.0699(12) Uani 1 1 d . . .
H7A H 0.9108 0.2686 -0.3467 0.105 Uiso 1 1 calc R . .
H7B H 1.0099 0.1795 -0.2826 0.105 Uiso 1 1 calc R . .
H7C H 1.0340 0.2833 -0.3289 0.105 Uiso 1 1 calc R . .
N2 N 0.7921(2) 0.14686(18) 0.15226(17) 0.0416(7) Uani 1 1 d . . .
C8 C 0.9127(3) 0.1292(2) 0.1709(2) 0.0446(8) Uani 1 1 d . . .
C9 C 0.9821(3) 0.1958(2) 0.1373(2) 0.0492(9) Uani 1 1 d . . .
H9 H 0.9463 0.2601 0.0984 0.059 Uiso 1 1 calc R . .
C10 C 1.1020(3) 0.1699(3) 0.1597(3) 0.0574(10) Uani 1 1 d . . .
H10 H 1.1463 0.2169 0.1356 0.069 Uiso 1 1 calc R . .
C11 C 1.1593(4) 0.0773(3) 0.2161(3) 0.0624(11) Uani 1 1 d . . .
C12 C 1.0918(4) 0.0113(3) 0.2488(3) 0.0634(11) Uani 1 1 d . . .
H12 H 1.1290 -0.0529 0.2871 0.076 Uiso 1 1 calc R . .
C13 C 0.9723(3) 0.0350(3) 0.2281(2) 0.0543(9) Uani 1 1 d . . .
H13 H 0.9292 -0.0128 0.2527 0.065 Uiso 1 1 calc R . .
C14 C 1.2929(4) 0.0503(3) 0.2386(4) 0.0873(15) Uani 1 1 d . . .
H14A H 1.3276 0.1042 0.2013 0.131 Uiso 1 1 calc R . .
H14B H 1.3361 -0.0048 0.2256 0.131 Uiso 1 1 calc R . .
H14C H 1.3001 0.0342 0.3035 0.131 Uiso 1 1 calc R . .
N3 N 0.6760(2) 0.32390(18) 0.15678(17) 0.0445(7) Uani 1 1 d . . .
C15 C 0.6740(3) 0.2974(2) 0.2499(2) 0.0433(8) Uani 1 1 d . . .
C16 C 0.6527(3) 0.3708(3) 0.2805(2) 0.0491(9) Uani 1 1 d . . .
H16 H 0.6402 0.4349 0.2363 0.059 Uiso 1 1 calc R . .
C17 C 0.6496(3) 0.3524(3) 0.3725(3) 0.0575(10) Uani 1 1 d . . .
H17 H 0.6335 0.4038 0.3900 0.069 Uiso 1 1 calc R . .
C18 C 0.6696(3) 0.2599(3) 0.4390(3) 0.0584(10) Uani 1 1 d . . .
C19 C 0.6908(4) 0.1875(3) 0.4108(2) 0.0603(10) Uani 1 1 d . . .
H19 H 0.7042 0.1237 0.4556 0.072 Uiso 1 1 calc R . .
C20 C 0.6932(3) 0.2048(3) 0.3182(2) 0.0532(9) Uani 1 1 d . . .
H20 H 0.7081 0.1527 0.3018 0.064 Uiso 1 1 calc R . .
C21 C 0.6694(4) 0.2387(4) 0.5405(3) 0.0831(14) Uani 1 1 d . . .
H21A H 0.7465 0.2419 0.5552 0.125 Uiso 1 1 calc R . .
H21B H 0.6576 0.1748 0.5776 0.125 Uiso 1 1 calc R . .
H21C H 0.6038 0.2858 0.5536 0.125 Uiso 1 1 calc R . .
O1 O 0.5155(2) 0.35005(19) -0.14665(17) 0.0611(7) Uani 1 1 d . . .
C22 C 0.4771(6) 0.2670(5) -0.1300(4) 0.1094(19) Uani 1 1 d . . .
H22A H 0.5028 0.2168 -0.0687 0.131 Uiso 1 1 calc R . .
H22B H 0.3881 0.2830 -0.1314 0.131 Uiso 1 1 calc R . .
C23 C 0.5264(8) 0.2340(6) -0.1955(5) 0.158(3) Uani 1 1 d . . .
H23A H 0.4627 0.2233 -0.2213 0.189 Uiso 1 1 calc R . .
H23B H 0.5869 0.1725 -0.1675 0.189 Uiso 1 1 calc R . .
C24 C 0.5819(5) 0.3006(4) -0.2659(4) 0.0953(17) Uani 1 1 d . . .
H24A H 0.5412 0.3256 -0.3246 0.114 Uiso 1 1 calc R . .
H24B H 0.6678 0.2707 -0.2736 0.114 Uiso 1 1 calc R . .
C25 C 0.5695(4) 0.3799(3) -0.2360(3) 0.0747(12) Uani 1 1 d . . .
H25A H 0.6494 0.3897 -0.2346 0.090 Uiso 1 1 calc R . .
H25B H 0.5180 0.4403 -0.2785 0.090 Uiso 1 1 calc R . .
O2 O 0.7286(2) -0.00665(18) 0.09374(19) 0.0640(7) Uani 1 1 d . B .
C26 C 0.6513(4) -0.0266(4) 0.0493(4) 0.0851(14) Uani 1 1 d . . .
H26A H 0.6233 0.0280 -0.0092 0.102 Uiso 1 1 calc R A 1
H26B H 0.5806 -0.0435 0.0886 0.102 Uiso 1 1 calc R A 1
C27 C 0.7363(17) -0.114(2) 0.033(2) 0.111(8) Uani 0.65(4) 1 d P B 1
H27A H 0.7312 -0.1750 0.0857 0.134 Uiso 0.65(4) 1 calc PR B 1
H27B H 0.7145 -0.1154 -0.0230 0.134 Uiso 0.65(4) 1 calc PR B 1
C27' C 0.7168(19) -0.053(3) -0.018(2) 0.089(9) Uani 0.35(4) 1 d P B 2
H27C H 0.7157 0.0029 -0.0769 0.107 Uiso 0.35(4) 1 calc PR B 2
H27D H 0.6855 -0.0998 -0.0262 0.107 Uiso 0.35(4) 1 calc PR B 2
C28 C 0.8514(6) -0.1008(6) 0.0243(5) 0.129(2) Uani 1 1 d . . .
H28A H 0.8704 -0.0632 -0.0405 0.154 Uiso 1 1 calc R B 1
H28B H 0.9122 -0.1629 0.0465 0.154 Uiso 1 1 calc R B 1
C29 C 0.8521(4) -0.0501(3) 0.0787(3) 0.0697(12) Uani 1 1 d . B .
H29A H 0.8911 -0.0946 0.1378 0.084 Uiso 1 1 calc R . .
H29B H 0.8971 -0.0008 0.0461 0.084 Uiso 1 1 calc R . .
O3 O 0.6451(3) -0.02656(19) 0.2855(2) 0.0797(9) Uani 1 1 d . . .
C30 C 0.5966(6) -0.0058(4) 0.3611(3) 0.0989(17) Uani 1 1 d . . .
H30A H 0.5202 0.0447 0.3445 0.119 Uiso 1 1 calc R . .
H30B H 0.6536 0.0171 0.3807 0.119 Uiso 1 1 calc R . .
C31 C 0.5752(7) -0.0913(4) 0.4338(4) 0.124(2) Uani 1 1 d . . .
H31A H 0.4879 -0.0878 0.4423 0.149 Uiso 1 1 calc R . .
H31B H 0.6073 -0.1024 0.4920 0.149 Uiso 1 1 calc R . .
C32 C 0.6401(7) -0.1685(4) 0.4040(5) 0.139(3) Uani 1 1 d . . .
H32A H 0.7184 -0.2028 0.4347 0.167 Uiso 1 1 calc R . .
H32B H 0.5915 -0.2147 0.4186 0.167 Uiso 1 1 calc R . .
C33 C 0.6572(6) -0.1233(3) 0.3108(4) 0.113(2) Uani 1 1 d . . .
H33A H 0.5971 -0.1309 0.2788 0.136 Uiso 1 1 calc R . .
H33B H 0.7385 -0.1526 0.2928 0.136 Uiso 1 1 calc R . .
O4 O 0.3502(2) 0.39655(18) 0.19214(17) 0.0609(7) Uani 1 1 d . . .
C34 C 0.3391(4) 0.4026(3) 0.2776(3) 0.0751(12) Uani 1 1 d . . .
H34A H 0.2603 0.4448 0.2836 0.090 Uiso 1 1 calc R . .
H34B H 0.4040 0.4278 0.2843 0.090 Uiso 1 1 calc R . .
C35 C 0.3492(5) 0.3048(4) 0.3466(4) 0.0928(15) Uani 1 1 d . . .
H35A H 0.4298 0.2773 0.3741 0.111 Uiso 1 1 calc R . .
H35B H 0.2876 0.3038 0.3957 0.111 Uiso 1 1 calc R . .
C36 C 0.3306(5) 0.2500(4) 0.2993(4) 0.0987(17) Uani 1 1 d . . .
H36A H 0.2687 0.2148 0.3315 0.118 Uiso 1 1 calc R . .
H36B H 0.4065 0.2043 0.2943 0.118 Uiso 1 1 calc R . .
C37 C 0.2878(4) 0.3276(4) 0.2042(4) 0.0848(15) Uani 1 1 d . . .
H37A H 0.3114 0.3028 0.1565 0.102 Uiso 1 1 calc R . .
H37B H 0.1994 0.3542 0.2039 0.102 Uiso 1 1 calc R . .
O5 O 0.8168(2) 0.49974(18) 0.05401(18) 0.0599(7) Uani 1 1 d . D .
C38 C 0.7932(5) 0.5960(3) 0.0405(4) 0.0873(15) Uani 1 1 d . . .
H38A H 0.8022 0.6368 -0.0252 0.105 Uiso 1 1 calc R C 1
H38B H 0.7096 0.6177 0.0605 0.105 Uiso 1 1 calc R C 1
C39 C 0.8748(15) 0.6034(7) 0.0914(16) 0.078(5) Uani 0.59(3) 1 d P D 1
H39A H 0.8370 0.6525 0.1150 0.094 Uiso 0.59(3) 1 calc PR D 1
H39B H 0.9472 0.6192 0.0541 0.094 Uiso 0.59(3) 1 calc PR D 1
C39' C 0.821(3) 0.5861(12) 0.1405(16) 0.077(6) Uani 0.41(3) 1 d P D 2
H39C H 0.8517 0.6395 0.1350 0.092 Uiso 0.41(3) 1 calc PR D 2
H39D H 0.7477 0.5835 0.1807 0.092 Uiso 0.41(3) 1 calc PR D 2
C40 C 0.9078(5) 0.5003(4) 0.1725(4) 0.0915(16) Uani 1 1 d . . .
H40A H 0.9884 0.4850 0.1969 0.110 Uiso 1 1 calc R D 1
H40B H 0.8468 0.4927 0.2228 0.110 Uiso 1 1 calc R D 1
C41 C 0.9059(4) 0.4432(3) 0.1234(3) 0.0669(11) Uani 1 1 d . D .
H41A H 0.9859 0.4272 0.0951 0.080 Uiso 1 1 calc R . .
H41B H 0.8847 0.3832 0.1658 0.080 Uiso 1 1 calc R . .
O6 O 0.6451(5) 0.5838(5) 0.4186(4) 0.170(2) Uani 1 1 d . . .
C42 C 0.6517(6) 0.5387(6) 0.5106(5) 0.129(2) Uani 1 1 d . . .
H42A H 0.6040 0.4908 0.5346 0.155 Uiso 1 1 calc R . .
H42B H 0.6191 0.5851 0.5381 0.155 Uiso 1 1 calc R . .
C43 C 0.7731(9) 0.4942(8) 0.5326(6) 0.202(5) Uani 1 1 d . . .
H43A H 0.7867 0.4242 0.5583 0.242 Uiso 1 1 calc R . .
H43B H 0.7957 0.5109 0.5789 0.242 Uiso 1 1 calc R . .
C44 C 0.8422(7) 0.5251(8) 0.4535(9) 0.213(5) Uani 1 1 d . . .
H44A H 0.8892 0.5660 0.4566 0.255 Uiso 1 1 calc R . .
H44B H 0.8987 0.4701 0.4449 0.255 Uiso 1 1 calc R . .
C45 C 0.7576(9) 0.5791(7) 0.3783(5) 0.161(3) Uani 1 1 d . . .
H45A H 0.7697 0.6438 0.3422 0.193 Uiso 1 1 calc R . .
H45B H 0.7688 0.5464 0.3372 0.193 Uiso 1 1 calc R . .
O7 O -0.0067(5) 0.2354(5) 0.3635(4) 0.185(2) Uani 1 1 d . . .
C46 C 0.0142(6) 0.2700(7) 0.4298(8) 0.167(4) Uani 1 1 d . . .
H46A H 0.0454 0.3273 0.3968 0.201 Uiso 1 1 calc R . .
H46B H -0.0630 0.2881 0.4603 0.201 Uiso 1 1 calc R . .
C47 C 0.0915(8) 0.2040(9) 0.4914(5) 0.155(4) Uani 1 1 d . . .
H47A H 0.0759 0.2107 0.5501 0.186 Uiso 1 1 calc R . .
H47B H 0.1751 0.2073 0.4704 0.186 Uiso 1 1 calc R . .
C48 C 0.0736(14) 0.1256(10) 0.5001(6) 0.272(8) Uani 1 1 d . . .
H48A H 0.0196 0.1041 0.5539 0.326 Uiso 1 1 calc R . .
H48B H 0.1515 0.0768 0.5130 0.326 Uiso 1 1 calc R . .
C49 C 0.0241(7) 0.1296(5) 0.4255(5) 0.131(2) Uani 1 1 d . . .
H49A H -0.0489 0.1051 0.4436 0.157 Uiso 1 1 calc R . .
H49B H 0.0829 0.0926 0.3954 0.157 Uiso 1 1 calc R . .
O8 O 0.53358(19) 0.52197(15) 0.01879(14) 0.0436(5) Uani 1 1 d . . .

loop_
_atom_site_aniso_label
_atom_site_aniso_U_11
_atom_site_aniso_U_22
_atom_site_aniso_U_33
_atom_site_aniso_U_23
_atom_site_aniso_U_13
_atom_site_aniso_U_12
S1 0.0518(5) 0.0440(5) 0.0479(5) -0.0175(4) 0.0021(4) -0.0112(4)
P1 0.0526(5) 0.0332(5) 0.0327(5) -0.0136(4) -0.0003(4) -0.0075(4)
Li1 0.061(3) 0.048(3) 0.042(3) -0.021(3) -0.001(3) -0.014(3)
Li2 0.063(4) 0.042(3) 0.052(4) -0.017(3) 0.004(3) -0.015(3)
Li3 0.059(3) 0.042(3) 0.042(3) -0.010(3) -0.002(3) -0.006(3)
Li4 0.050(3) 0.041(3) 0.038(3) -0.018(3) -0.002(2) -0.007(2)
N1 0.0534(16) 0.0359(15) 0.0327(15) -0.0160(12) 0.0007(12) -0.0093(12)
C1 0.0388(17) 0.0393(18) 0.0300(17) -0.0139(15) -0.0025(14) -0.0052(14)
C2 0.061(2) 0.0376(19) 0.040(2) -0.0157(16) 0.0050(17) -0.0141(16)
C3 0.062(2) 0.051(2) 0.038(2) -0.0150(17) 0.0094(17) -0.0197(18)
C4 0.058(2) 0.047(2) 0.041(2) -0.0219(18) 0.0020(17) -0.0052(17)
C5 0.069(2) 0.043(2) 0.045(2) -0.0234(18) 0.0042(18) -0.0124(18)
C6 0.056(2) 0.0373(19) 0.0392(19) -0.0167(16) 0.0031(16) -0.0087(16)
C7 0.086(3) 0.064(3) 0.049(2) -0.026(2) 0.011(2) -0.006(2)
N2 0.0547(17) 0.0322(15) 0.0349(15) -0.0124(12) -0.0066(13) -0.0064(12)
C8 0.061(2) 0.0383(19) 0.0343(18) -0.0180(16) -0.0024(16) -0.0072(17)
C9 0.064(2) 0.0369(19) 0.045(2) -0.0174(17) -0.0074(17) -0.0066(17)
C10 0.060(2) 0.048(2) 0.064(3) -0.022(2) -0.007(2) -0.0135(19)
C11 0.063(2) 0.056(3) 0.067(3) -0.026(2) -0.016(2) -0.007(2)
C12 0.071(3) 0.043(2) 0.067(3) -0.017(2) -0.026(2) 0.002(2)
C13 0.070(2) 0.040(2) 0.050(2) -0.0121(18) -0.0133(19) -0.0128(18)
C14 0.071(3) 0.079(3) 0.107(4) -0.031(3) -0.036(3) -0.007(2)
N3 0.0633(18) 0.0363(15) 0.0312(15) -0.0150(13) 0.0003(13) -0.0079(13)
C15 0.0487(19) 0.044(2) 0.037(2) -0.0187(17) 0.0017(15) -0.0095(16)
C16 0.058(2) 0.044(2) 0.044(2) -0.0220(18) -0.0008(17) -0.0053(17)
C17 0.066(2) 0.064(3) 0.047(2) -0.031(2) -0.0033(19) -0.008(2)
C18 0.065(2) 0.073(3) 0.040(2) -0.029(2) 0.0031(18) -0.014(2)
C19 0.083(3) 0.055(2) 0.033(2) -0.0133(18) 0.0021(19) -0.013(2)
C20 0.073(2) 0.043(2) 0.041(2) -0.0179(18) -0.0009(18) -0.0118(18)
C21 0.106(3) 0.103(4) 0.041(2) -0.034(2) -0.003(2) -0.020(3)
O1 0.0713(17) 0.0730(18) 0.0508(16) -0.0373(14) 0.0012(13) -0.0181(14)
C22 0.155(5) 0.135(5) 0.093(4) -0.069(4) 0.016(4) -0.090(4)
C23 0.252(9) 0.146(6) 0.153(7) -0.114(6) 0.070(6) -0.115(7)
C24 0.090(3) 0.146(5) 0.078(4) -0.082(4) -0.003(3) -0.013(3)
C25 0.089(3) 0.089(3) 0.049(3) -0.030(2) -0.003(2) -0.024(3)
O2 0.0600(16) 0.0583(17) 0.086(2) -0.0448(16) -0.0079(14) -0.0052(13)
C26 0.084(3) 0.098(4) 0.096(4) -0.050(3) -0.015(3) -0.033(3)
C27 0.142(11) 0.126(14) 0.140(17) -0.106(14) 0.053(11) -0.087(11)
C27' 0.113(13) 0.11(2) 0.075(13) -0.057(13) 0.007(11) -0.044(14)
C28 0.105(4) 0.177(7) 0.156(6) -0.132(6) -0.007(4) -0.008(5)
C29 0.070(3) 0.066(3) 0.075(3) -0.039(2) -0.005(2) -0.002(2)
O3 0.120(2) 0.0459(17) 0.0611(19) -0.0117(15) 0.0150(17) -0.0283(16)
C30 0.153(5) 0.075(3) 0.067(3) -0.028(3) 0.024(3) -0.043(3)
C31 0.181(6) 0.097(4) 0.080(4) -0.031(4) 0.039(4) -0.045(4)
C32 0.217(8) 0.074(4) 0.105(5) -0.020(4) 0.024(5) -0.045(5)
C33 0.172(6) 0.053(3) 0.089(4) -0.011(3) 0.030(4) -0.037(3)
O4 0.0728(17) 0.0550(16) 0.0470(16) -0.0204(13) 0.0135(13) -0.0132(14)
C34 0.077(3) 0.086(3) 0.069(3) -0.040(3) 0.004(2) -0.021(2)
C35 0.104(4) 0.087(4) 0.072(3) -0.020(3) -0.011(3) -0.019(3)
C36 0.098(4) 0.073(3) 0.110(4) -0.023(3) 0.012(3) -0.031(3)
C37 0.065(3) 0.113(4) 0.102(4) -0.069(4) 0.006(3) -0.024(3)
O5 0.0655(16) 0.0514(16) 0.0650(17) -0.0226(14) -0.0141(13) -0.0144(13)
C38 0.099(3) 0.050(3) 0.109(4) -0.023(3) -0.031(3) -0.017(2)
C39 0.090(7) 0.050(5) 0.101(12) -0.030(6) -0.016(7) -0.022(5)
C39' 0.111(13) 0.067(9) 0.064(11) -0.029(8) -0.016(9) -0.029(9)
C40 0.101(4) 0.088(4) 0.106(4) -0.048(3) -0.031(3) -0.028(3)
C41 0.066(2) 0.065(3) 0.072(3) -0.029(2) -0.015(2) -0.012(2)
O6 0.126(4) 0.239(7) 0.115(4) -0.062(4) -0.041(3) 0.000(4)
C42 0.119(5) 0.153(6) 0.095(5) -0.038(5) 0.005(4) -0.030(5)
C43 0.154(8) 0.267(12) 0.103(6) -0.056(7) -0.037(6) 0.046(8)
C44 0.102(6) 0.254(12) 0.201(11) -0.017(10) -0.009(7) -0.049(7)
C45 0.153(7) 0.218(9) 0.091(5) -0.058(6) 0.025(5) -0.038(7)
O7 0.151(4) 0.181(6) 0.196(6) -0.046(5) -0.037(4) -0.038(4)
C46 0.098(4) 0.200(9) 0.306(12) -0.202(10) -0.033(6) -0.014(5)
C47 0.155(7) 0.287(12) 0.086(5) -0.098(7) 0.002(4) -0.116(8)
C48 0.402(19) 0.296(16) 0.098(7) 0.047(8) -0.111(9) -0.216(15)
C49 0.144(6) 0.103(5) 0.139(6) -0.048(5) -0.023(5) -0.015(4)
O8 0.0534(13) 0.0371(13) 0.0386(13) -0.0165(10) -0.0014(10) -0.0075(10)

loop_
_atom_type_symbol
_atom_type_description
_atom_type_scat_dispersion_real
_atom_type_scat_dispersion_imag
_atom_type_scat_source
C C 0.0033 0.0016 'International Tables Vol C Tables 4.2.6.8 and 6.1.1.4'
H H 0.0000 0.0000 'International Tables Vol C Tables 4.2.6.8 and 6.1.1.4'
N N 0.0061 0.0033 'International Tables Vol C Tables 4.2.6.8 and 6.1.1.4'
Li Li -0.0003 0.0001 'International Tables Vol C Tables 4.2.6.8 and 6.1.1.4'
P P 0.1023 0.0942 'International Tables Vol C Tables 4.2.6.8 and 6.1.1.4'
S S 0.1246 0.1234 'International Tables Vol C Tables 4.2.6.8 and 6.1.1.4'
O O 0.0106 0.0060 'International Tables Vol C Tables 4.2.6.8 and 6.1.1.4'

loop_
_geom_angle_atom_site_label_1
_geom_angle_atom_site_label_2
_geom_angle_atom_site_label_3
_geom_angle
_geom_angle_site_symmetry_1
_geom_angle_site_symmetry_3
_geom_angle_publ_flag
P1 S1 Li2 75.57(15) . . ?
P1 S1 Li1 73.21(13) . . ?
Li2 S1 Li1 131.5(2) . . ?
P1 S1 Li3 69.50(12) . . ?
Li2 S1 Li3 136.39(19) . . ?
Li1 S1 Li3 60.48(17) . . ?
N2 P1 N3 119.18(14) . . ?
N2 P1 N1 119.59(14) . . ?
N3 P1 N1 97.23(13) . . ?
N2 P1 S1 102.58(11) . . ?
N3 P1 S1 108.91(11) . . ?
N1 P1 S1 109.08(10) . . ?
N2 P1 Li4 141.04(15) . . ?
N3 P1 Li4 48.36(14) . . ?
N1 P1 Li4 49.02(14) . . ?
S1 P1 Li4 116.38(12) . . ?
N2 P1 Li1 142.29(16) . . ?
N3 P1 Li1 98.52(15) . . ?
N1 P1 Li1 50.23(15) . . ?
S1 P1 Li1 61.17(13) . . ?
Li4 P1 Li1 65.80(16) . . ?
N2 P1 Li2 44.00(16) . . ?
N3 P1 Li2 131.85(16) . . ?
N1 P1 Li2 130.86(16) . . ?
S1 P1 Li2 58.58(13) . . ?
Li4 P1 Li2 174.95(17) . . ?
Li1 P1 Li2 109.96(17) . . ?
N2 P1 Li3 152.37(15) . . ?
N3 P1 Li3 47.21(15) . . ?
N1 P1 Li3 87.77(15) . . ?
S1 P1 Li3 68.73(13) . . ?
Li4 P1 Li3 54.26(16) . . ?
Li1 P1 Li3 57.90(17) . . ?
Li2 P1 Li3 121.48(17) . . ?
O8 Li1 O1 120.7(3) 2_665 . ?
O8 Li1 N1 109.0(3) 2_665 . ?
O1 Li1 N1 124.2(3) . . ?
O8 Li1 S1 106.2(3) 2_665 . ?
O1 Li1 S1 106.1(3) . . ?
N1 Li1 S1 80.8(2) . . ?
O8 Li1 C1 132.2(3) 2_665 . ?
O1 Li1 C1 93.8(2) . . ?
N1 Li1 C1 30.64(12) . . ?
S1 Li1 C1 92.8(2) . . ?
O8 Li1 Li3 44.61(18) 2_665 . ?
O1 Li1 Li3 150.7(3) . . ?
N1 Li1 Li3 83.6(2) . . ?
S1 Li1 Li3 66.22(18) . . ?
C1 Li1 Li3 114.3(2) . . ?
O8 Li1 P1 105.3(2) 2_665 . ?
O1 Li1 P1 132.6(3) . . ?
N1 Li1 P1 36.58(12) . . ?
S1 Li1 P1 45.62(10) . . ?
C1 Li1 P1 59.04(14) . . ?
Li3 Li1 P1 63.56(17) . . ?
O8 Li1 Li4 65.4(2) 2_665 . ?
O1 Li1 Li4 153.7(3) . . ?
N1 Li1 Li4 43.72(16) . . ?
S1 Li1 Li4 95.3(2) . . ?
C1 Li1 Li4 69.53(18) . . ?
Li3 Li1 Li4 53.13(19) . . ?
P1 Li1 Li4 56.44(15) . . ?
O8 Li1 Li3 34.96(16) 2_665 2_665 ?
O1 Li1 Li3 106.6(3) . 2_665 ?
N1 Li1 Li3 99.6(2) . 2_665 ?
S1 Li1 Li3 139.5(2) . 2_665 ?
C1 Li1 Li3 108.1(2) . 2_665 ?
Li3 Li1 Li3 73.6(2) . 2_665 ?
P1 Li1 Li3 118.2(2) . 2_665 ?
Li4 Li1 Li3 62.51(18) . 2_665 ?
O2 Li2 O3 103.3(3) . . ?
O2 Li2 N2 115.5(3) . . ?
O3 Li2 N2 122.8(3) . . ?
O2 Li2 S1 115.9(3) . . ?
O3 Li2 S1 118.8(3) . . ?
N2 Li2 S1 80.5(2) . . ?
O2 Li2 P1 123.9(3) . . ?
O3 Li2 P1 132.7(3) . . ?
N2 Li2 P1 34.65(12) . . ?
S1 Li2 P1 45.85(10) . . ?
O8 Li3 O8 45.90(17) 2_665 . ?
O8 Li3 O4 116.0(3) 2_665 . ?
O8 Li3 O4 125.1(3) . . ?
O8 Li3 N3 120.1(3) 2_665 . ?
O8 Li3 N3 98.1(3) . . ?
O4 Li3 N3 123.7(3) . . ?
O8 Li3 Li4 75.5(2) 2_665 . ?
O8 Li3 Li4 49.14(19) . . ?
O4 Li3 Li4 158.9(3) . . ?
N3 Li3 Li4 50.29(19) . . ?
O8 Li3 Li1 45.00(19) 2_665 . ?
O8 Li3 Li1 76.1(2) . . ?
O4 Li3 Li1 132.8(3) . . ?
N3 Li3 Li1 87.5(2) . . ?
Li4 Li3 Li1 68.1(2) . . ?
O8 Li3 S1 94.4(2) 2_665 . ?
O8 Li3 S1 128.2(3) . . ?
O4 Li3 S1 99.8(2) . . ?
N3 Li3 S1 71.97(18) . . ?
Li4 Li3 S1 96.7(2) . . ?
Li1 Li3 S1 53.30(16) . . ?
O8 Li3 P1 100.9(2) 2_665 . ?
O8 Li3 P1 105.0(2) . . ?
O4 Li3 P1 129.7(3) . . ?
N3 Li3 P1 33.88(11) . . ?
Li4 Li3 P1 59.33(17) . . ?
Li1 Li3 P1 58.54(17) . . ?
S1 Li3 P1 41.77(9) . . ?
O8 Li3 Li1 65.0(2) 2_665 2_665 ?
O8 Li3 Li1 34.42(16) . 2_665 ?
O4 Li3 Li1 92.0(2) . 2_665 ?
N3 Li3 Li1 115.1(3) . 2_665 ?
Li4 Li3 Li1 76.5(2) . 2_665 ?
Li1 Li3 Li1 106.4(2) . 2_665 ?
S1 Li3 Li1 159.3(2) . 2_665 ?
P1 Li3 Li1 135.9(2) . 2_665 ?
O8 Li3 Li4 34.53(15) 2_665 2_665 ?
O8 Li3 Li4 59.63(18) . 2_665 ?
O4 Li3 Li4 82.5(2) . 2_665 ?
N3 Li3 Li4 153.7(3) . 2_665 ?
Li4 Li3 Li4 104.4(2) . 2_665 ?
Li1 Li3 Li4 74.2(2) . 2_665 ?
S1 Li3 Li4 109.3(2) . 2_665 ?
P1 Li3 Li4 132.7(2) . 2_665 ?
Li1 Li3 Li4 55.20(17) 2_665 2_665 ?
O5 Li4 O8 114.2(3) . . ?
O5 Li4 N3 113.4(3) . . ?
O8 Li4 N3 102.1(3) . . ?
O5 Li4 N1 126.1(3) . . ?
O8 Li4 N1 115.9(3) . . ?
N3 Li4 N1 73.9(2) . . ?
O5 Li4 Li3 139.9(3) . . ?
O8 Li4 Li3 49.24(18) . . ?
N3 Li4 Li3 54.27(19) . . ?
N1 Li4 Li3 89.6(2) . . ?
O5 Li4 P1 130.0(2) . . ?
O8 Li4 P1 111.8(2) . . ?
N3 Li4 P1 36.80(12) . . ?
N1 Li4 P1 37.19(12) . . ?
Li3 Li4 P1 66.41(18) . . ?
O5 Li4 Li1 159.9(3) . . ?
O8 Li4 Li1 70.4(2) . . ?
N3 Li4 Li1 83.4(2) . . ?
N1 Li4 Li1 45.54(17) . . ?
Li3 Li4 Li1 58.7(2) . . ?
P1 Li4 Li1 57.76(15) . . ?
O5 Li4 Li3 109.7(3) . 2_665 ?
O8 Li4 Li3 33.81(15) . 2_665 ?
N3 Li4 Li3 129.3(3) . 2_665 ?
N1 Li4 Li3 101.0(2) . 2_665 ?
Li3 Li4 Li3 75.6(2) . 2_665 ?
P1 Li4 Li3 119.2(2) . 2_665 ?
Li1 Li4 Li3 62.29(19) . 2_665 ?
C1 N1 P1 124.5(2) . . ?
C1 N1 Li4 139.8(3) . . ?
P1 N1 Li4 93.79(19) . . ?
C1 N1 Li1 98.0(2) . . ?
P1 N1 Li1 93.2(2) . . ?
Li4 N1 Li1 90.7(2) . . ?
N1 C1 C2 118.1(3) . . ?
N1 C1 C6 126.3(3) . . ?
C2 C1 C6 115.6(3) . . ?
N1 C1 Li1 51.32(19) . . ?
C2 C1 Li1 113.0(2) . . ?
C6 C1 Li1 104.9(2) . . ?
C3 C2 C1 122.1(3) . . ?
C2 C3 C4 122.2(3) . . ?
C3 C4 C5 116.2(3) . . ?
C3 C4 C7 122.3(3) . . ?
C5 C4 C7 121.5(3) . . ?
C6 C5 C4 122.5(3) . . ?
C5 C6 C1 121.4(3) . . ?
C8 N2 P1 124.4(2) . . ?
C8 N2 Li2 134.2(3) . . ?
P1 N2 Li2 101.3(2) . . ?
N2 C8 C9 126.3(3) . . ?
N2 C8 C13 117.6(3) . . ?
C9 C8 C13 116.1(3) . . ?
C10 C9 C8 121.3(3) . . ?
C9 C10 C11 122.0(4) . . ?
C12 C11 C10 117.0(3) . . ?
C12 C11 C14 122.2(4) . . ?
C10 C11 C14 120.8(4) . . ?
C11 C12 C13 122.3(4) . . ?
C12 C13 C8 121.3(4) . . ?
C15 N3 P1 126.3(2) . . ?
C15 N3 Li4 136.7(3) . . ?
P1 N3 Li4 94.84(19) . . ?
C15 N3 Li3 106.9(3) . . ?
P1 N3 Li3 98.9(2) . . ?
Li4 N3 Li3 75.4(2) . . ?
N3 C15 C20 126.7(3) . . ?
N3 C15 C16 117.5(3) . . ?
C20 C15 C16 115.8(3) . . ?
C17 C16 C15 122.5(3) . . ?
C18 C17 C16 120.7(4) . . ?
C19 C18 C17 117.8(3) . . ?
C19 C18 C21 121.2(4) . . ?
C17 C18 C21 121.1(4) . . ?
C18 C19 C20 122.3(4) . . ?
C15 C20 C19 120.9(3) . . ?
C25 O1 C22 107.1(3) . . ?
C25 O1 Li1 125.2(3) . . ?
C22 O1 Li1 120.8(3) . . ?
C23 C22 O1 109.6(5) . . ?
C22 C23 C24 110.2(5) . . ?
C23 C24 C25 105.6(4) . . ?
O1 C25 C24 106.1(4) . . ?
C26 O2 C29 110.2(3) . . ?
C26 O2 Li2 128.0(3) . . ?
C29 O2 Li2 121.8(3) . . ?
C27' C26 O2 108.8(11) . . ?
C27' C26 C27 37.2(10) . . ?
O2 C26 C27 101.6(8) . . ?
C28 C27 C26 104.6(7) . . ?
C26 C27' C28 102.2(12) . . ?
C27 C28 C29 106.9(6) . . ?
C27 C28 C27' 36.0(7) . . ?
C29 C28 C27' 102.3(10) . . ?
O2 C29 C28 107.2(4) . . ?
C33 O3 C30 108.1(4) . . ?
C33 O3 Li2 126.7(4) . . ?
C30 O3 Li2 125.2(3) . . ?
O3 C30 C31 108.0(4) . . ?
C30 C31 C32 104.7(5) . . ?
C33 C32 C31 105.5(5) . . ?
C32 C33 O3 109.8(5) . . ?
C34 O4 C37 105.3(3) . . ?
C34 O4 Li3 125.5(3) . . ?
C37 O4 Li3 118.0(3) . . ?
O4 C34 C35 105.2(4) . . ?
C36 C35 C34 106.8(4) . . ?
C35 C36 C37 103.2(4) . . ?
O4 C37 C36 101.4(4) . . ?
C38 O5 C41 108.2(3) . . ?
C38 O5 Li4 125.4(3) . . ?
C41 O5 Li4 118.4(3) . . ?
C39 C38 O5 108.9(5) . . ?
C39 C38 C39' 34.8(5) . . ?
O5 C38 C39' 102.5(7) . . ?
C38 C39 C40 103.2(7) . . ?
C40 C39' C38 101.8(11) . . ?
C39' C40 C41 111.0(6) . . ?
C39' C40 C39 35.8(8) . . ?
C41 C40 C39 99.4(7) . . ?
O5 C41 C40 106.9(3) . . ?
C42 O6 C45 111.1(6) . . ?
O6 C42 C43 107.9(6) . . ?
C42 C43 C44 108.2(7) . . ?
C45 C44 C43 106.3(7) . . ?
O6 C45 C44 105.7(6) . . ?
C46 O7 C49 97.7(6) . . ?
C47 C46 O7 110.8(7) . . ?
C46 C47 C48 104.0(7) . . ?
C47 C48 C49 115.6(9) . . ?
C48 C49 O7 102.8(8) . . ?
O8 O8 Li3 68.4(2) 2_665 2_665 ?
O8 O8 Li1 117.7(3) 2_665 2_665 ?
Li3 O8 Li1 90.4(3) 2_665 2_665 ?
O8 O8 Li3 65.7(2) 2_665 . ?
Li3 O8 Li3 134.10(17) 2_665 . ?
Li1 O8 Li3 110.6(3) 2_665 . ?
O8 O8 Li4 106.2(2) 2_665 . ?
Li3 O8 Li4 111.7(3) 2_665 . ?
Li1 O8 Li4 135.7(3) 2_665 . ?
Li3 O8 Li4 81.6(2) . . ?

loop_
_geom_bond_atom_site_label_1
_geom_bond_atom_site_label_2
_geom_bond_distance
_geom_bond_site_symmetry_2
_geom_bond_publ_flag
S1 P1 2.0664(12) . ?
S1 Li2 2.458(6) . ?
S1 Li1 2.533(6) . ?
S1 Li3 2.891(6) . ?
P1 N2 1.617(3) . ?
P1 N3 1.639(3) . ?
P1 N1 1.652(3) . ?
P1 Li4 2.727(6) . ?
P1 Li1 2.768(6) . ?
P1 Li2 2.789(6) . ?
P1 Li3 2.906(6) . ?
Li1 O8 1.944(6) 2_665 ?
Li1 O1 1.974(6) . ?
Li1 N1 2.131(6) . ?
Li1 C1 2.703(7) . ?
Li1 Li3 2.749(8) . ?
Li1 Li4 2.985(8) . ?
Li1 Li3 3.218(8) 2_665 ?
Li2 O2 1.922(6) . ?
Li2 O3 1.943(6) . ?
Li2 N2 1.976(7) . ?
Li3 O8 1.931(6) 2_665 ?
Li3 O8 1.970(6) . ?
Li3 O4 1.990(6) . ?
Li3 N3 2.158(6) . ?
Li3 Li4 2.573(8) . ?
Li3 Li1 3.218(8) 2_665 ?
Li3 Li4 3.225(8) 2_665 ?
Li4 O5 1.971(6) . ?
Li4 O8 1.967(6) . ?
Li4 N3 2.045(6) . ?
Li4 N1 2.063(6) . ?
Li4 Li3 3.225(8) 2_665 ?
N1 C1 1.391(4) . ?
C1 C2 1.401(4) . ?
C1 C6 1.413(4) . ?
C2 C3 1.380(5) . ?
C3 C4 1.382(5) . ?
C4 C5 1.397(5) . ?
C4 C7 1.522(5) . ?
C5 C6 1.374(5) . ?
N2 C8 1.396(4) . ?
C8 C9 1.401(5) . ?
C8 C13 1.414(5) . ?
C9 C10 1.385(5) . ?
C10 C11 1.386(5) . ?
C11 C12 1.377(6) . ?
C11 C14 1.537(5) . ?
C12 C13 1.378(5) . ?
N3 C15 1.380(4) . ?
C15 C20 1.395(5) . ?
C15 C16 1.418(5) . ?
C16 C17 1.389(5) . ?
C17 C18 1.384(5) . ?
C18 C19 1.377(5) . ?
C18 C21 1.531(5) . ?
C19 C20 1.403(5) . ?
O1 C25 1.426(5) . ?
O1 C22 1.436(5) . ?
C22 C23 1.372(7) . ?
C23 C24 1.412(8) . ?
C24 C25 1.518(6) . ?
O2 C26 1.408(5) . ?
O2 C29 1.439(4) . ?
C26 C27' 1.387(19) . ?
C26 C27 1.576(18) . ?
C27 C28 1.393(13) . ?
C27' C28 1.63(2) . ?
C28 C29 1.441(6) . ?
O3 C33 1.398(5) . ?
O3 C30 1.409(5) . ?
C30 C31 1.433(7) . ?
C31 C32 1.492(8) . ?
C32 C33 1.378(7) . ?
O4 C34 1.419(5) . ?
O4 C37 1.426(5) . ?
C34 C35 1.466(6) . ?
C35 C36 1.471(7) . ?
C36 C37 1.542(7) . ?
O5 C38 1.416(5) . ?
O5 C41 1.438(4) . ?
C38 C39 1.405(10) . ?
C38 C39' 1.631(16) . ?
C39 C40 1.586(16) . ?
C39' C40 1.387(15) . ?
C40 C41 1.463(6) . ?
O6 C42 1.350(7) . ?
O6 C45 1.371(8) . ?
C42 C43 1.401(9) . ?
C43 C44 1.385(11) . ?
C44 C45 1.463(11) . ?
O7 C46 1.485(9) . ?
O7 C49 1.520(8) . ?
C46 C47 1.312(11) . ?
C47 C48 1.284(13) . ?
C48 C49 1.383(11) . ?
O8 O8 1.521(4) 2_665 ?
O8 Li3 1.931(6) 2_665 ?
O8 Li1 1.944(6) 2_665 ?

loop_
_geom_torsion_atom_site_label_1
_geom_torsion_atom_site_label_2
_geom_torsion_atom_site_label_3
_geom_torsion_atom_site_label_4
_geom_torsion
_geom_torsion_site_symmetry_1
_geom_torsion_site_symmetry_2
_geom_torsion_site_symmetry_3
_geom_torsion_site_symmetry_4
_geom_torsion_publ_flag
Li1 Se1 P1 N1 -2.3(4) . . . . ?
Li3 Se1 P1 N1 -142.7(4) . . . . ?
Li4 Se1 P1 N1 144.7(4) . . . . ?
Li1 Se1 P1 N2 124.1(4) . . . . ?
Li3 Se1 P1 N2 -16.2(4) . . . . ?
Li4 Se1 P1 N2 -88.8(4) . . . . ?
Li1 Se1 P1 N3 -131.1(4) . . . . ?
Li3 Se1 P1 N3 88.5(4) . . . . ?
Li4 Se1 P1 N3 15.9(4) . . . . ?
Li1 Se1 P1 Li2 176.8(5) . . . . ?
Li3 Se1 P1 Li2 36.5(5) . . . . ?
Li4 Se1 P1 Li2 -36.1(5) . . . . ?
Li3 Se1 P1 Li1 -140.4(5) . . . . ?
Li4 Se1 P1 Li1 147.0(5) . . . . ?
Li1 Se1 P1 Li3 140.4(5) . . . . ?
Li4 Se1 P1 Li3 -72.6(5) . . . . ?
Li1 Se1 P1 Li4 -147.0(5) . . . . ?
Li3 Se1 P1 Li4 72.6(5) . . . . ?
N2 P1 N1 C1 60.8(7) . . . . ?
N3 P1 N1 C1 -59.6(7) . . . . ?
Se1 P1 N1 C1 -179.9(6) . . . . ?
Li2 P1 N1 C1 1.1(9) . . . . ?
Li1 P1 N1 C1 177.1(9) . . . . ?
Li3 P1 N1 C1 120.3(7) . . . . ?
Li4 P1 N1 C1 -119.5(8) . . . . ?
N2 P1 N1 Li1 -116.3(6) . . . . ?
N3 P1 N1 Li1 123.3(6) . . . . ?
Se1 P1 N1 Li1 3.0(5) . . . . ?
Li2 P1 N1 Li1 -176.0(6) . . . . ?
Li3 P1 N1 Li1 -56.8(8) . . . . ?
Li4 P1 N1 Li1 63.4(8) . . . . ?
N1 P1 N2 C7 36.1(7) . . . . ?
N3 P1 N2 C7 167.9(6) . . . . ?
Se1 P1 N2 C7 -80.0(6) . . . . ?
Li2 P1 N2 C7 163.9(8) . . . . ?
Li1 P1 N2 C7 -13.9(8) . . . . ?
Li3 P1 N2 C7 -99.1(7) . . . . ?
Li4 P1 N2 C7 -143.7(6) . . . . ?
N1 P1 N2 Li2 -127.8(5) . . . . ?
N3 P1 N2 Li2 4.0(5) . . . . ?
Se1 P1 N2 Li2 116.1(4) . . . . ?
Li1 P1 N2 Li2 -177.8(5) . . . . ?
Li3 P1 N2 Li2 97.0(6) . . . . ?
Li4 P1 N2 Li2 52.4(5) . . . . ?
N1 P1 N2 Li3 135.2(5) . . . . ?
N3 P1 N2 Li3 -93.0(5) . . . . ?
Se1 P1 N2 Li3 19.0(5) . . . . ?
Li2 P1 N2 Li3 -97.0(6) . . . . ?
Li1 P1 N2 Li3 85.1(6) . . . . ?
Li4 P1 N2 Li3 -44.6(5) . . . . ?
N1 P1 N3 C13 -32.9(7) . . . . ?
N2 P1 N3 C13 -163.4(6) . . . . ?
Se1 P1 N3 C13 84.5(6) . . . . ?
Li2 P1 N3 C13 -159.3(8) . . . . ?
Li1 P1 N3 C13 18.7(8) . . . . ?
Li3 P1 N3 C13 147.2(6) . . . . ?
Li4 P1 N3 C13 103.7(7) . . . . ?
N1 P1 N3 Li2 126.4(5) . . . . ?
N2 P1 N3 Li2 -4.1(5) . . . . ?
Se1 P1 N3 Li2 -116.2(4) . . . . ?
Li1 P1 N3 Li2 178.0(5) . . . . ?
Li3 P1 N3 Li2 -53.6(5) . . . . ?
Li4 P1 N3 Li2 -97.1(6) . . . . ?
N1 P1 N3 Li4 -136.5(5) . . . . ?
N2 P1 N3 Li4 93.0(5) . . . . ?
Se1 P1 N3 Li4 -19.2(5) . . . . ?
Li2 P1 N3 Li4 97.1(6) . . . . ?
Li1 P1 N3 Li4 -84.9(6) . . . . ?
Li3 P1 N3 Li4 43.5(5) . . . . ?
P1 N1 C1 C2 11.1(12) . . . . ?
Li1 N1 C1 C2 -172.8(9) . . . . ?
P1 N1 C1 C6 -170.9(6) . . . . ?
Li1 N1 C1 C6 5.2(13) . . . . ?
N1 C1 C2 C3 179.9(9) . . . . ?
C6 C1 C2 C3 1.8(14) . . . . ?
C1 C2 C3 C4 -1.3(18) . . . . ?
C2 C3 C4 C5 0.7(18) . . . . ?
C3 C4 C5 C6 -0.7(17) . . . . ?
C4 C5 C6 C1 1.4(15) . . . . ?
N1 C1 C6 C5 179.9(8) . . . . ?
C2 C1 C6 C5 -1.9(13) . . . . ?
P1 N2 C7 C8 178.3(6) . . . . ?
Li2 N2 C7 C8 -25.6(11) . . . . ?
Li3 N2 C7 C8 78.0(8) . . . . ?
P1 N2 C7 C12 -1.1(10) . . . . ?
Li2 N2 C7 C12 155.0(8) . . . . ?
Li3 N2 C7 C12 -101.4(8) . . . . ?
P1 N2 C7 Li3 100.3(7) . . . . ?
Li2 N2 C7 Li3 -103.6(9) . . . . ?
N2 C7 C8 C9 -178.3(7) . . . . ?
C12 C7 C8 C9 1.1(11) . . . . ?
Li3 C7 C8 C9 -124.8(8) . . . . ?
C7 C8 C9 C10 -0.5(13) . . . . ?
C8 C9 C10 C11 -0.8(13) . . . . ?
C9 C10 C11 C12 1.2(13) . . . . ?
C10 C11 C12 C7 -0.6(13) . . . . ?
C8 C7 C12 C11 -0.6(11) . . . . ?
N2 C7 C12 C11 178.7(7) . . . . ?
Li3 C7 C12 C11 114.0(8) . . . . ?
P1 N3 C13 C14 -172.4(6) . . . . ?
Li2 N3 C13 C14 37.4(11) . . . . ?
Li4 N3 C13 C14 -68.1(8) . . . . ?
P1 N3 C13 C18 8.2(11) . . . . ?
Li2 N3 C13 C18 -142.0(9) . . . . ?
Li4 N3 C13 C18 112.5(9) . . . . ?
P1 N3 C13 Li4 -104.3(7) . . . . ?
Li2 N3 C13 Li4 105.6(9) . . . . ?
N3 C13 C14 C15 179.1(7) . . . . ?
C18 C13 C14 C15 -1.4(12) . . . . ?
Li4 C13 C14 C15 131.5(8) . . . . ?
C13 C14 C15 C16 1.0(14) . . . . ?
C14 C15 C16 C17 -0.8(14) . . . . ?
C15 C16 C17 C18 1.3(15) . . . . ?
C16 C17 C18 C13 -1.9(15) . . . . ?
N3 C13 C18 C17 -178.7(8) . . . . ?
C14 C13 C18 C17 1.9(12) . . . . ?
Li4 C13 C18 C17 -110.9(10) . . . . ?
C22' O1 C19 C20 -16.6(14) . . . . ?
C22 O1 C19 C20 15.8(17) . . . . ?
Li1 O1 C19 C20 176.1(9) . . . . ?
O1 C19 C20 C21 -2(2) . . . . ?
O1 C19 C20 C21' 39.8(14) . . . . ?
C19 C20 C21 C22 -12(3) . . . . ?
C21' C20 C21 C22 -95(3) . . . . ?
C22' O1 C22 C21 75(3) . . . . ?
C19 O1 C22 C21 -23(2) . . . . ?
Li1 O1 C22 C21 176.3(15) . . . . ?
C20 C21 C22 O1 22(3) . . . . ?
C21 C20 C21' C22' 63(2) . . . . ?
C19 C20 C21' C22' -45.1(14) . . . . ?
C19 O1 C22' C21' -12.2(15) . . . . ?
C22 O1 C22' C21' -103(3) . . . . ?
Li1 O1 C22' C21' 155.2(10) . . . . ?
C20 C21' C22' O1 36.9(16) . . . . ?
C26 O2 C23 C24 22.6(14) . . . . ?
Li1 O2 C23 C24 -121.6(11) . . . . ?
O2 C23 C24 C25 3.4(16) . . . . ?
C23 C24 C25 C26 -25.4(16) . . . . ?
C23 O2 C26 C25 -39.3(13) . . . . ?
Li1 O2 C26 C25 103.8(10) . . . . ?
C24 C25 C26 O2 39.4(14) . . . . ?
C30 O3 C27 C28 -14.1(15) . . . . ?
Li2 O3 C27 C28 157.6(12) . . . . ?
O3 C27 C28 C29 9.5(19) . . . . ?
C27 C28 C29 C30 -1.1(18) . . . . ?
C27 O3 C30 C29 13.1(12) . . . . ?
Li2 O3 C30 C29 -158.4(9) . . . . ?
C28 C29 C30 O3 -7.5(14) . . . . ?
C34 O4 C31 C32 28.5(9) . . . . ?
Li3 O4 C31 C32 -142.5(8) . . . . ?
O4 C31 C32 C33 -7.3(9) . . . . ?
C31 C32 C33 C34 -15.1(9) . . . . ?
C31 O4 C34 C33 -38.2(9) . . . . ?
Li3 O4 C34 C33 133.0(8) . . . . ?
C32 C33 C34 O4 32.3(9) . . . . ?
C38 O5 C35 C36 6.1(13) . . . . ?
Li4 O5 C35 C36 161.3(10) . . . . ?
O5 C35 C36 C37 -27.4(15) . . . . ?
C35 C36 C37 C38 37.6(14) . . . . ?
C35 O5 C38 C37 18.3(12) . . . . ?
Li4 O5 C38 C37 -138.3(9) . . . . ?
C36 C37 C38 O5 -34.4(13) . . . . ?
C22' O1 Li1 N1 92.9(14) . . . . ?
C19 O1 Li1 N1 -102.0(10) . . . . ?
C22 O1 Li1 N1 54.8(19) . . . . ?
C22' O1 Li1 O2 -53.1(14) . . . . ?
C19 O1 Li1 O2 112.1(9) . . . . ?
C22 O1 Li1 O2 -91.2(18) . . . . ?
C22' O1 Li1 Se1 -172.1(12) . . . . ?
C19 O1 Li1 Se1 -6.9(11) . . . . ?
C22 O1 Li1 Se1 149.8(17) . . . . ?
C22' O1 Li1 P1 133.5(12) . . . . ?
C19 O1 Li1 P1 -61.4(12) . . . . ?
C22 O1 Li1 P1 95.4(18) . . . . ?
C1 N1 Li1 O1 -66.4(12) . . . . ?
P1 N1 Li1 O1 110.2(7) . . . . ?
C1 N1 Li1 O2 71.9(13) . . . . ?
P1 N1 Li1 O2 -111.5(8) . . . . ?
C1 N1 Li1 Se1 -179.1(7) . . . . ?
P1 N1 Li1 Se1 -2.5(5) . . . . ?
C1 N1 Li1 P1 -176.6(11) . . . . ?
C26 O2 Li1 O1 -166.0(8) . . . . ?
C23 O2 Li1 O1 -26.8(12) . . . . ?
C26 O2 Li1 N1 49.8(13) . . . . ?
C23 O2 Li1 N1 -170.9(10) . . . . ?
C26 O2 Li1 Se1 -44.6(11) . . . . ?
C23 O2 Li1 Se1 94.6(11) . . . . ?
C26 O2 Li1 P1 7.1(13) . . . . ?
C23 O2 Li1 P1 146.3(10) . . . . ?
P1 Se1 Li1 O1 -118.6(7) . . . . ?
Li3 Se1 Li1 O1 -70.8(8) . . . . ?
Li4 Se1 Li1 O1 -160.6(6) . . . . ?
P1 Se1 Li1 N1 1.9(3) . . . . ?
Li3 Se1 Li1 N1 49.7(7) . . . . ?
Li4 Se1 Li1 N1 -40.1(7) . . . . ?
P1 Se1 Li1 O2 126.4(7) . . . . ?
Li3 Se1 Li1 O2 174.2(5) . . . . ?
Li4 Se1 Li1 O2 84.4(8) . . . . ?
Li3 Se1 Li1 P1 47.8(5) . . . . ?
Li4 Se1 Li1 P1 -42.0(5) . . . . ?
N1 P1 Li1 O1 -93.0(9) . . . . ?
N2 P1 Li1 O1 -0.2(10) . . . . ?
N3 P1 Li1 O1 177.2(6) . . . . ?
Se1 P1 Li1 O1 90.3(8) . . . . ?
Li2 P1 Li1 O1 -31(8) . . . . ?
Li3 P1 Li1 O1 53.4(9) . . . . ?
Li4 P1 Li1 O1 122.6(8) . . . . ?
N2 P1 Li1 N1 92.8(6) . . . . ?
N3 P1 Li1 N1 -89.8(6) . . . . ?
Se1 P1 Li1 N1 -176.6(6) . . . . ?
Li2 P1 Li1 N1 62(7) . . . . ?
Li3 P1 Li1 N1 146.4(5) . . . . ?
Li4 P1 Li1 N1 -144.4(5) . . . . ?
N1 P1 Li1 O2 95.3(9) . . . . ?
N2 P1 Li1 O2 -171.9(6) . . . . ?
N3 P1 Li1 O2 5.5(11) . . . . ?
Se1 P1 Li1 O2 -81.3(8) . . . . ?
Li2 P1 Li1 O2 157(7) . . . . ?
Li3 P1 Li1 O2 -118.3(8) . . . . ?
Li4 P1 Li1 O2 -49.1(9) . . . . ?
N1 P1 Li1 Se1 176.6(6) . . . . ?
N2 P1 Li1 Se1 -90.6(4) . . . . ?
N3 P1 Li1 Se1 86.8(4) . . . . ?
Li2 P1 Li1 Se1 -122(7) . . . . ?
Li3 P1 Li1 Se1 -37.0(4) . . . . ?
Li4 P1 Li1 Se1 32.2(4) . . . . ?
C27 O3 Li2 N3 70.1(15) . . . . ?
C30 O3 Li2 N3 -119.8(11) . . . . ?
C27 O3 Li2 N2 -14.8(12) . . . . ?
C30 O3 Li2 N2 155.2(8) . . . . ?
C27 O3 Li2 Se2 -161.6(9) . . . 2_566 ?
C30 O3 Li2 Se2 8.4(11) . . . 2_566 ?
C27 O3 Li2 P1 22.0(14) . . . . ?
C30 O3 Li2 P1 -167.9(8) . . . . ?
C27 O3 Li2 Li4 135(3) . . . . ?
C30 O3 Li2 Li4 -55(3) . . . . ?
C27 O3 Li2 Li3 -56.8(13) . . . . ?
C30 O3 Li2 Li3 113.3(11) . . . . ?
C13 N3 Li2 O3 57.8(14) . . . . ?
P1 N3 Li2 O3 -98.3(10) . . . . ?
Li4 N3 Li2 O3 163.4(10) . . . . ?
C13 N3 Li2 N2 159.5(7) . . . . ?
P1 N3 Li2 N2 3.3(4) . . . . ?
Li4 N3 Li2 N2 -95.0(5) . . . . ?
C13 N3 Li2 Se2 -70.4(9) . . . 2_566 ?
P1 N3 Li2 Se2 133.4(4) . . . 2_566 ?
Li4 N3 Li2 Se2 35.1(6) . . . 2_566 ?
C13 N3 Li2 P1 156.1(9) . . . . ?
Li4 N3 Li2 P1 -98.3(5) . . . . ?
C13 N3 Li2 Li4 -105.6(9) . . . . ?
P1 N3 Li2 Li4 98.3(5) . . . . ?
C13 N3 Li2 Li3 -157.0(7) . . . . ?
P1 N3 Li2 Li3 46.9(4) . . . . ?
Li4 N3 Li2 Li3 -51.4(6) . . . . ?
C7 N2 Li2 O3 -33.8(11) . . . . ?
P1 N2 Li2 O3 127.0(6) . . . . ?
Li3 N2 Li2 O3 -136.3(7) . . . . ?
C7 N2 Li2 N3 -164.1(7) . . . . ?
P1 N2 Li2 N3 -3.3(4) . . . . ?
Li3 N2 Li2 N3 93.4(5) . . . . ?
C7 N2 Li2 Se2 100.7(10) . . . 2_566 ?
P1 N2 Li2 Se2 -98.5(8) . . . 2_566 ?
Li3 N2 Li2 Se2 -1.8(9) . . . 2_566 ?
C7 N2 Li2 P1 -160.8(9) . . . . ?
Li3 N2 Li2 P1 96.7(5) . . . . ?
C7 N2 Li2 Li4 152.5(8) . . . . ?
P1 N2 Li2 Li4 -46.7(4) . . . . ?
Li3 N2 Li2 Li4 50.0(5) . . . . ?
C7 N2 Li2 Li3 102.5(9) . . . . ?
P1 N2 Li2 Li3 -96.7(5) . . . . ?
N1 P1 Li2 O3 19.7(11) . . . . ?
N2 P1 Li2 O3 -71.5(8) . . . . ?
N3 P1 Li2 O3 113.9(9) . . . . ?
Se1 P1 Li2 O3 -159.1(6) . . . . ?
Li1 P1 Li2 O3 -39(8) . . . . ?
Li3 P1 Li2 O3 -124.9(9) . . . . ?
Li4 P1 Li2 O3 166.5(9) . . . . ?
N1 P1 Li2 N3 -94.1(6) . . . . ?
N2 P1 Li2 N3 174.6(6) . . . . ?
Se1 P1 Li2 N3 87.1(4) . . . . ?
Li1 P1 Li2 N3 -153(7) . . . . ?
Li3 P1 Li2 N3 121.2(5) . . . . ?
Li4 P1 Li2 N3 52.6(4) . . . . ?
N1 P1 Li2 N2 91.2(6) . . . . ?
N3 P1 Li2 N2 -174.6(6) . . . . ?
Se1 P1 Li2 N2 -87.6(4) . . . . ?
Li1 P1 Li2 N2 32(7) . . . . ?
Li3 P1 Li2 N2 -53.4(4) . . . . ?
Li4 P1 Li2 N2 -122.0(5) . . . . ?
N1 P1 Li2 Se2 -155.8(5) . . . 2_566 ?
N2 P1 Li2 Se2 113.0(8) . . . 2_566 ?
N3 P1 Li2 Se2 -61.7(6) . . . 2_566 ?
Se1 P1 Li2 Se2 25.4(8) . . . 2_566 ?
Li1 P1 Li2 Se2 145(7) . . . 2_566 ?
Li3 P1 Li2 Se2 59.5(6) . . . 2_566 ?
Li4 P1 Li2 Se2 -9.1(6) . . . 2_566 ?
N1 P1 Li2 Li4 -146.7(5) . . . . ?
N2 P1 Li2 Li4 122.0(5) . . . . ?
N3 P1 Li2 Li4 -52.6(4) . . . . ?
Se1 P1 Li2 Li4 34.5(4) . . . . ?
Li1 P1 Li2 Li4 154(7) . . . . ?
Li3 P1 Li2 Li4 68.6(4) . . . . ?
N1 P1 Li2 Li3 144.7(5) . . . . ?
N2 P1 Li2 Li3 53.4(4) . . . . ?
N3 P1 Li2 Li3 -121.2(5) . . . . ?
Se1 P1 Li2 Li3 -34.1(4) . . . . ?
Li1 P1 Li2 Li3 86(7) . . . . ?
Li4 P1 Li2 Li3 -68.6(4) . . . . ?
C34 O4 Li3 N2 -119.5(10) . . . . ?
C31 O4 Li3 N2 49.8(14) . . . . ?
C34 O4 Li3 Se2 24.4(10) . . . . ?
C31 O4 Li3 Se2 -166.3(6) . . . . ?
C34 O4 Li3 C7 -120.7(7) . . . . ?
C31 O4 Li3 C7 48.6(10) . . . . ?
C34 O4 Li3 Se1 142.6(7) . . . . ?
C31 O4 Li3 Se1 -48.1(10) . . . . ?
C34 O4 Li3 P1 -166.6(9) . . . . ?
C31 O4 Li3 P1 2.7(16) . . . . ?
C34 O4 Li3 Li4 76.7(17) . . . . ?
C31 O4 Li3 Li4 -114.0(14) . . . . ?
C34 O4 Li3 Li2 -62.6(15) . . . . ?
C31 O4 Li3 Li2 106.7(14) . . . . ?
C7 N2 Li3 O4 -2.2(11) . . . . ?
P1 N2 Li3 O4 -128.9(10) . . . . ?
Li2 N2 Li3 O4 135.9(10) . . . . ?
C7 N2 Li3 Se2 -145.0(6) . . . . ?
P1 N2 Li3 Se2 88.2(6) . . . . ?
Li2 N2 Li3 Se2 -6.9(7) . . . . ?
P1 N2 Li3 C7 -126.7(6) . . . . ?
Li2 N2 Li3 C7 138.1(7) . . . . ?
C7 N2 Li3 Se1 111.5(5) . . . . ?
P1 N2 Li3 Se1 -15.2(4) . . . . ?
Li2 N2 Li3 Se1 -110.4(5) . . . . ?
C7 N2 Li3 P1 126.7(6) . . . . ?
Li2 N2 Li3 P1 -95.1(5) . . . . ?
C7 N2 Li3 Li4 169.0(6) . . . . ?
P1 N2 Li3 Li4 42.3(5) . . . . ?
Li2 N2 Li3 Li4 -52.9(6) . . . . ?
C7 N2 Li3 Li2 -138.1(7) . . . . ?
P1 N2 Li3 Li2 95.1(5) . . . . ?
Se2 Se2 Li3 O4 -136.1(5) 2_566 . . . ?
Li4 Se2 Li3 O4 147.9(8) . . . . ?
Li2 Se2 Li3 O4 10.2(18) 2_566 . . . ?
Se2 Se2 Li3 N2 14.1(7) 2_566 . . . ?
Li4 Se2 Li3 N2 -61.9(6) . . . . ?
Li2 Se2 Li3 N2 160.4(10) 2_566 . . . ?
Se2 Se2 Li3 C7 -11.9(9) 2_566 . . . ?
Li4 Se2 Li3 C7 -88.0(9) . . . . ?
Li2 Se2 Li3 C7 134.3(12) 2_566 . . . ?
Se2 Se2 Li3 Se1 100.7(4) 2_566 . . . ?
Li4 Se2 Li3 Se1 24.6(5) . . . . ?
Li2 Se2 Li3 Se1 -113.1(12) 2_566 . . . ?
Se2 Se2 Li3 P1 50.9(5) 2_566 . . . ?
Li4 Se2 Li3 P1 -25.1(5) . . . . ?
Li2 Se2 Li3 P1 -162.8(11) 2_566 . . . ?
Se2 Se2 Li3 Li4 76.0(4) 2_566 . . . ?
Li2 Se2 Li3 Li4 -137.7(13) 2_566 . . . ?
Se2 Se2 Li3 Li2 9.4(4) 2_566 . . . ?
Li4 Se2 Li3 Li2 -66.6(4) . . . . ?
Li2 Se2 Li3 Li2 155.7(10) 2_566 . . . ?
C8 C7 Li3 O4 58.7(8) . . . . ?
N2 C7 Li3 O4 178.3(9) . . . . ?
C12 C7 Li3 O4 -66.2(9) . . . . ?
C8 C7 Li3 N2 -119.6(8) . . . . ?
C12 C7 Li3 N2 115.6(9) . . . . ?
C8 C7 Li3 Se2 -69.2(10) . . . . ?
N2 C7 Li3 Se2 50.4(8) . . . . ?
C12 C7 Li3 Se2 165.9(8) . . . . ?
C8 C7 Li3 Se1 173.5(6) . . . . ?
N2 C7 Li3 Se1 -66.9(5) . . . . ?
C12 C7 Li3 Se1 48.7(8) . . . . ?
C8 C7 Li3 P1 -152.0(6) . . . . ?
N2 C7 Li3 P1 -32.4(4) . . . . ?
C12 C7 Li3 P1 83.2(7) . . . . ?
C8 C7 Li3 Li4 -131.6(7) . . . . ?
N2 C7 Li3 Li4 -12.0(6) . . . . ?
C12 C7 Li3 Li4 103.6(8) . . . . ?
C8 C7 Li3 Li2 -91.4(6) . . . . ?
N2 C7 Li3 Li2 28.2(5) . . . . ?
C12 C7 Li3 Li2 143.8(8) . . . . ?
P1 Se1 Li3 O4 140.4(7) . . . . ?
Li1 Se1 Li3 O4 92.3(7) . . . . ?
Li4 Se1 Li3 O4 -143.6(8) . . . . ?
P1 Se1 Li3 N2 11.7(3) . . . . ?
Li1 Se1 Li3 N2 -36.4(7) . . . . ?
Li4 Se1 Li3 N2 87.7(5) . . . . ?
P1 Se1 Li3 Se2 -99.7(4) . . . . ?
Li1 Se1 Li3 Se2 -147.9(5) . . . . ?
Li4 Se1 Li3 Se2 -23.7(4) . . . . ?
P1 Se1 Li3 C7 41.0(3) . . . . ?
Li1 Se1 Li3 C7 -7.2(7) . . . . ?
Li4 Se1 Li3 C7 117.0(5) . . . . ?
Li1 Se1 Li3 P1 -48.2(5) . . . . ?
Li4 Se1 Li3 P1 76.0(3) . . . . ?
P1 Se1 Li3 Li4 -76.0(3) . . . . ?
Li1 Se1 Li3 Li4 -124.1(5) . . . . ?
P1 Se1 Li3 Li2 -26.2(3) . . . . ?
Li1 Se1 Li3 Li2 -74.4(6) . . . . ?
Li4 Se1 Li3 Li2 49.8(5) . . . . ?
N1 P1 Li3 O4 -0.2(16) . . . . ?
N2 P1 Li3 O4 86.0(12) . . . . ?
N3 P1 Li3 O4 179.8(12) . . . . ?
Se1 P1 Li3 O4 -73.4(12) . . . . ?
Li2 P1 Li3 O4 139.5(13) . . . . ?
Li1 P1 Li3 O4 -37.1(13) . . . . ?
Li4 P1 Li3 O4 -145.3(13) . . . . ?
N1 P1 Li3 N2 -86.2(7) . . . . ?
N3 P1 Li3 N2 93.8(4) . . . . ?
Se1 P1 Li3 N2 -159.4(5) . . . . ?
Li2 P1 Li3 N2 53.5(5) . . . . ?
Li1 P1 Li3 N2 -123.1(5) . . . . ?
Li4 P1 Li3 N2 128.7(6) . . . . ?
N1 P1 Li3 Se2 168.8(4) . . . . ?
N2 P1 Li3 Se2 -105.0(7) . . . . ?
N3 P1 Li3 Se2 -11.2(5) . . . . ?
Se1 P1 Li3 Se2 95.6(5) . . . . ?
Li2 P1 Li3 Se2 -51.5(5) . . . . ?
Li1 P1 Li3 Se2 131.9(5) . . . . ?
Li4 P1 Li3 Se2 23.7(5) . . . . ?
N1 P1 Li3 C7 -56.7(7) . . . . ?
N2 P1 Li3 C7 29.5(4) . . . . ?
N3 P1 Li3 C7 123.3(4) . . . . ?
Se1 P1 Li3 C7 -129.9(4) . . . . ?
Li2 P1 Li3 C7 83.0(4) . . . . ?
Li1 P1 Li3 C7 -93.6(4) . . . . ?
Li4 P1 Li3 C7 158.2(5) . . . . ?
N1 P1 Li3 Se1 73.2(6) . . . . ?
N2 P1 Li3 Se1 159.4(5) . . . . ?
N3 P1 Li3 Se1 -106.8(3) . . . . ?
Li2 P1 Li3 Se1 -147.1(4) . . . . ?
Li1 P1 Li3 Se1 36.3(4) . . . . ?
Li4 P1 Li3 Se1 -71.9(4) . . . . ?
N1 P1 Li3 Li4 145.1(6) . . . . ?
N2 P1 Li3 Li4 -128.7(6) . . . . ?
N3 P1 Li3 Li4 -34.9(4) . . . . ?
Se1 P1 Li3 Li4 71.9(4) . . . . ?
Li2 P1 Li3 Li4 -75.2(5) . . . . ?
Li1 P1 Li3 Li4 108.2(5) . . . . ?
N1 P1 Li3 Li2 -139.7(6) . . . . ?
N2 P1 Li3 Li2 -53.5(5) . . . . ?
N3 P1 Li3 Li2 40.3(4) . . . . ?
Se1 P1 Li3 Li2 147.1(4) . . . . ?
Li1 P1 Li3 Li2 -176.6(5) . . . . ?
Li4 P1 Li3 Li2 75.2(5) . . . . ?
O3 Li2 Li3 O4 -20.9(19) . . . . ?
N3 Li2 Li3 O4 -164.4(13) . . . . ?
N2 Li2 Li3 O4 -88.6(13) . . . . ?
Se2 Li2 Li3 O4 90.1(13) 2_566 . . . ?
P1 Li2 Li3 O4 -133.3(14) . . . . ?
Li4 Li2 Li3 O4 156.1(14) . . . . ?
O3 Li2 Li3 N2 67.6(9) . . . . ?
N3 Li2 Li3 N2 -75.9(5) . . . . ?
Se2 Li2 Li3 N2 178.7(7) 2_566 . . . ?
P1 Li2 Li3 N2 -44.7(4) . . . . ?
Li4 Li2 Li3 N2 -115.4(7) . . . . ?
O3 Li2 Li3 Se2 -119.0(9) . . . . ?
N3 Li2 Li3 Se2 97.4(5) . . . . ?
N2 Li2 Li3 Se2 173.3(7) . . . . ?
Se2 Li2 Li3 Se2 -8.0(3) 2_566 . . . ?
P1 Li2 Li3 Se2 128.6(5) . . . . ?
Li4 Li2 Li3 Se2 58.0(4) . . . . ?
O3 Li2 Li3 C7 45.3(9) . . . . ?
N3 Li2 Li3 C7 -98.3(5) . . . . ?
N2 Li2 Li3 C7 -22.4(4) . . . . ?
Se2 Li2 Li3 C7 156.3(5) 2_566 . . . ?
P1 Li2 Li3 C7 -67.1(3) . . . . ?
Li4 Li2 Li3 C7 -137.7(6) . . . . ?
O3 Li2 Li3 Se1 136.1(8) . . . . ?
N3 Li2 Li3 Se1 -7.4(5) . . . . ?
N2 Li2 Li3 Se1 68.5(5) . . . . ?
Se2 Li2 Li3 Se1 -112.9(4) 2_566 . . . ?
P1 Li2 Li3 Se1 23.8(3) . . . . ?
Li4 Li2 Li3 Se1 -46.9(4) . . . . ?
O3 Li2 Li3 P1 112.4(9) . . . . ?
N3 Li2 Li3 P1 -31.2(3) . . . . ?
N2 Li2 Li3 P1 44.7(4) . . . . ?
Se2 Li2 Li3 P1 -136.6(5) 2_566 . . . ?
Li4 Li2 Li3 P1 -70.6(4) . . . . ?
O3 Li2 Li3 Li4 -177.0(10) . . . . ?
N3 Li2 Li3 Li4 39.5(5) . . . . ?
N2 Li2 Li3 Li4 115.4(7) . . . . ?
Se2 Li2 Li3 Li4 -66.0(5) 2_566 . . . ?
P1 Li2 Li3 Li4 70.6(4) . . . . ?
C35 O5 Li4 N3 -52.4(15) . . . . ?
C38 O5 Li4 N3 100.4(12) . . . . ?
C35 O5 Li4 Se2 158.3(9) . . . . ?
C38 O5 Li4 Se2 -48.9(10) . . . . ?
C35 O5 Li4 C13 -54.2(11) . . . . ?
C38 O5 Li4 C13 98.5(8) . . . . ?
C35 O5 Li4 Se1 41.1(11) . . . . ?
C38 O5 Li4 Se1 -166.2(7) . . . . ?
C35 O5 Li4 P1 -6.7(16) . . . . ?
C38 O5 Li4 P1 146.1(10) . . . . ?
C35 O5 Li4 Li3 99.5(16) . . . . ?
C38 O5 Li4 Li3 -107.7(15) . . . . ?
C35 O5 Li4 Li2 -107.5(16) . . . . ?
C38 O5 Li4 Li2 45.3(17) . . . . ?
C13 N3 Li4 O5 -3.6(11) . . . . ?
P1 N3 Li4 O5 124.0(10) . . . . ?
Li2 N3 Li4 O5 -140.2(10) . . . . ?
C13 N3 Li4 Se2 145.3(6) . . . . ?
P1 N3 Li4 Se2 -87.1(6) . . . . ?
Li2 N3 Li4 Se2 8.7(8) . . . . ?
P1 N3 Li4 C13 127.6(6) . . . . ?
Li2 N3 Li4 C13 -136.6(7) . . . . ?
C13 N3 Li4 Se1 -112.5(5) . . . . ?
P1 N3 Li4 Se1 15.1(4) . . . . ?
Li2 N3 Li4 Se1 110.9(5) . . . . ?
C13 N3 Li4 P1 -127.6(6) . . . . ?
Li2 N3 Li4 P1 95.8(5) . . . . ?
C13 N3 Li4 Li3 -168.4(6) . . . . ?
P1 N3 Li4 Li3 -40.9(5) . . . . ?
Li2 N3 Li4 Li3 55.0(6) . . . . ?
C13 N3 Li4 Li2 136.6(7) . . . . ?
P1 N3 Li4 Li2 -95.8(5) . . . . ?
Se2 Se2 Li4 O5 101.3(7) 2_566 . . . ?
Li3 Se2 Li4 O5 -144.8(8) . . . . ?
Li2 Se2 Li4 O5 19.5(9) 2_566 . . . ?
Se2 Se2 Li4 N3 -52.6(6) 2_566 . . . ?
Li3 Se2 Li4 N3 61.3(7) . . . . ?
Li2 Se2 Li4 N3 -134.4(6) 2_566 . . . ?
Se2 Se2 Li4 C13 -27.2(8) 2_566 . . . ?
Li3 Se2 Li4 C13 86.7(9) . . . . ?
Li2 Se2 Li4 C13 -109.0(9) 2_566 . . . ?
Se2 Se2 Li4 Se1 -137.9(4) 2_566 . . . ?
Li3 Se2 Li4 Se1 -24.0(5) . . . . ?
Li2 Se2 Li4 Se1 140.3(4) 2_566 . . . ?
Se2 Se2 Li4 P1 -88.9(4) 2_566 . . . ?
Li3 Se2 Li4 P1 24.9(5) . . . . ?
Li2 Se2 Li4 P1 -170.8(4) 2_566 . . . ?
Se2 Se2 Li4 Li3 -113.8(4) 2_566 . . . ?
Li2 Se2 Li4 Li3 164.3(5) 2_566 . . . ?
Se2 Se2 Li4 Li2 -46.7(3) 2_566 . . . ?
Li3 Se2 Li4 Li2 67.2(5) . . . . ?
Li2 Se2 Li4 Li2 -128.5(3) 2_566 . . . ?
N3 C13 Li4 O5 177.1(9) . . . . ?
C14 C13 Li4 O5 -58.2(8) . . . . ?
C18 C13 Li4 O5 65.2(10) . . . . ?
C14 C13 Li4 N3 124.7(8) . . . . ?
C18 C13 Li4 N3 -111.9(9) . . . . ?
N3 C13 Li4 Se2 -49.9(8) . . . . ?
C14 C13 Li4 Se2 74.8(10) . . . . ?
C18 C13 Li4 Se2 -161.8(8) . . . . ?
N3 C13 Li4 Se1 65.5(5) . . . . ?
C14 C13 Li4 Se1 -169.8(6) . . . . ?
C18 C13 Li4 Se1 -46.4(9) . . . . ?
N3 C13 Li4 P1 31.9(4) . . . . ?
C14 C13 Li4 P1 156.6(6) . . . . ?
C18 C13 Li4 P1 -80.0(8) . . . . ?
N3 C13 Li4 Li3 12.5(6) . . . . ?
C14 C13 Li4 Li3 137.1(7) . . . . ?
C18 C13 Li4 Li3 -99.4(9) . . . . ?
N3 C13 Li4 Li2 -29.4(5) . . . . ?
C14 C13 Li4 Li2 95.3(6) . . . . ?
C18 C13 Li4 Li2 -141.3(8) . . . . ?
P1 Se1 Li4 O5 -138.3(7) . . . . ?
Li1 Se1 Li4 O5 -96.0(7) . . . . ?
Li3 Se1 Li4 O5 145.2(8) . . . . ?
P1 Se1 Li4 N3 -11.6(3) . . . . ?
Li1 Se1 Li4 N3 30.7(7) . . . . ?
Li3 Se1 Li4 N3 -88.1(5) . . . . ?
P1 Se1 Li4 Se2 100.4(4) . . . . ?
Li1 Se1 Li4 Se2 142.7(5) . . . . ?
Li3 Se1 Li4 Se2 23.9(4) . . . . ?
P1 Se1 Li4 C13 -40.0(3) . . . . ?
Li1 Se1 Li4 C13 2.4(7) . . . . ?
Li3 Se1 Li4 C13 -116.4(5) . . . . ?
Li1 Se1 Li4 P1 42.3(5) . . . . ?
Li3 Se1 Li4 P1 -76.5(3) . . . . ?
P1 Se1 Li4 Li3 76.5(3) . . . . ?
Li1 Se1 Li4 Li3 118.8(6) . . . . ?
P1 Se1 Li4 Li2 26.2(3) . . . . ?
Li1 Se1 Li4 Li2 68.5(6) . . . . ?
Li3 Se1 Li4 Li2 -50.3(5) . . . . ?
N1 P1 Li4 O5 -1.8(15) . . . . ?
N2 P1 Li4 O5 178.0(10) . . . . ?
N3 P1 Li4 O5 -88.4(11) . . . . ?
Se1 P1 Li4 O5 71.1(10) . . . . ?
Li2 P1 Li4 O5 -141.8(12) . . . . ?
Li1 P1 Li4 O5 39.7(12) . . . . ?
Li3 P1 Li4 O5 141.5(12) . . . . ?
N1 P1 Li4 N3 86.6(7) . . . . ?
N2 P1 Li4 N3 -93.6(4) . . . . ?
Se1 P1 Li4 N3 159.5(5) . . . . ?
Li2 P1 Li4 N3 -53.4(5) . . . . ?
Li1 P1 Li4 N3 128.1(5) . . . . ?
Li3 P1 Li4 N3 -130.1(6) . . . . ?
N1 P1 Li4 Se2 -167.2(4) . . . . ?
N2 P1 Li4 Se2 12.5(5) . . . . ?
N3 P1 Li4 Se2 106.1(6) . . . . ?
Se1 P1 Li4 Se2 -94.4(5) . . . . ?
Li2 P1 Li4 Se2 52.8(5) . . . . ?
Li1 P1 Li4 Se2 -125.7(5) . . . . ?
Li3 P1 Li4 Se2 -24.0(5) . . . . ?
N1 P1 Li4 C13 57.9(7) . . . . ?
N2 P1 Li4 C13 -122.3(3) . . . . ?
N3 P1 Li4 C13 -28.7(4) . . . . ?
Se1 P1 Li4 C13 130.8(4) . . . . ?
Li2 P1 Li4 C13 -82.1(4) . . . . ?
Li1 P1 Li4 C13 99.4(4) . . . . ?
Li3 P1 Li4 C13 -158.8(5) . . . . ?
N1 P1 Li4 Se1 -72.8(6) . . . . ?
N2 P1 Li4 Se1 106.9(3) . . . . ?
N3 P1 Li4 Se1 -159.5(5) . . . . ?
Li2 P1 Li4 Se1 147.1(4) . . . . ?
Li1 P1 Li4 Se1 -31.4(4) . . . . ?
Li3 P1 Li4 Se1 70.4(4) . . . . ?
N1 P1 Li4 Li3 -143.3(6) . . . . ?
N2 P1 Li4 Li3 36.5(5) . . . . ?
N3 P1 Li4 Li3 130.1(6) . . . . ?
Se1 P1 Li4 Li3 -70.4(4) . . . . ?
Li2 P1 Li4 Li3 76.7(5) . . . . ?
Li1 P1 Li4 Li3 -101.8(5) . . . . ?
N1 P1 Li4 Li2 140.0(6) . . . . ?
N2 P1 Li4 Li2 -40.2(4) . . . . ?
N3 P1 Li4 Li2 53.4(5) . . . . ?
Se1 P1 Li4 Li2 -147.1(4) . . . . ?
Li1 P1 Li4 Li2 -178.5(5) . . . . ?
Li3 P1 Li4 Li2 -76.7(5) . . . . ?
O4 Li3 Li4 O5 9(3) . . . . ?
N2 Li3 Li4 O5 -158.8(14) . . . . ?
Se2 Li3 Li4 O5 76.1(14) . . . . ?
C7 Li3 Li4 O5 -152.5(13) . . . . ?
Se1 Li3 Li4 O5 -75.3(14) . . . . ?
P1 Li3 Li4 O5 -132.1(15) . . . . ?
Li2 Li3 Li4 O5 164.8(15) . . . . ?
O4 Li3 Li4 N3 166.5(14) . . . . ?
N2 Li3 Li4 N3 -0.8(5) . . . . ?
Se2 Li3 Li4 N3 -125.9(6) . . . . ?
C7 Li3 Li4 N3 5.5(7) . . . . ?
Se1 Li3 Li4 N3 82.7(5) . . . . ?
P1 Li3 Li4 N3 25.8(3) . . . . ?
Li2 Li3 Li4 N3 -37.2(4) . . . . ?
O4 Li3 Li4 Se2 -67.6(14) . . . . ?
N2 Li3 Li4 Se2 125.1(6) . . . . ?
C7 Li3 Li4 Se2 131.4(7) . . . . ?
Se1 Li3 Li4 Se2 -151.4(5) . . . . ?
P1 Li3 Li4 Se2 151.8(5) . . . . ?
Li2 Li3 Li4 Se2 88.7(5) . . . . ?
O4 Li3 Li4 C13 160.1(12) . . . . ?
N2 Li3 Li4 C13 -7.2(7) . . . . ?
Se2 Li3 Li4 C13 -132.3(7) . . . . ?
C7 Li3 Li4 C13 -0.9(9) . . . . ?
Se1 Li3 Li4 C13 76.3(6) . . . . ?
P1 Li3 Li4 C13 19.4(5) . . . . ?
Li2 Li3 Li4 C13 -43.7(6) . . . . ?
O4 Li3 Li4 Se1 83.9(15) . . . . ?
N2 Li3 Li4 Se1 -83.5(5) . . . . ?
Se2 Li3 Li4 Se1 151.4(5) . . . . ?
C7 Li3 Li4 Se1 -77.2(6) . . . . ?
P1 Li3 Li4 Se1 -56.8(2) . . . . ?
Li2 Li3 Li4 Se1 -119.9(5) . . . . ?
O4 Li3 Li4 P1 140.7(15) . . . . ?
N2 Li3 Li4 P1 -26.7(3) . . . . ?
Se2 Li3 Li4 P1 -151.8(5) . . . . ?
C7 Li3 Li4 P1 -20.4(5) . . . . ?
Se1 Li3 Li4 P1 56.8(2) . . . . ?
Li2 Li3 Li4 P1 -63.1(4) . . . . ?
O4 Li3 Li4 Li2 -156.2(15) . . . . ?
N2 Li3 Li4 Li2 36.4(4) . . . . ?
Se2 Li3 Li4 Li2 -88.7(5) . . . . ?
C7 Li3 Li4 Li2 42.7(6) . . . . ?
Se1 Li3 Li4 Li2 119.9(5) . . . . ?
P1 Li3 Li4 Li2 63.1(4) . . . . ?
O3 Li2 Li4 O5 7(4) . . . . ?
N3 Li2 Li4 O5 83.3(15) . . . . ?
N2 Li2 Li4 O5 158.0(14) . . . . ?
Se2 Li2 Li4 O5 -60.4(14) 2_566 . . . ?
P1 Li2 Li4 O5 127.3(15) . . . . ?
Li3 Li2 Li4 O5 -163.6(16) . . . . ?
O3 Li2 Li4 N3 -77(3) . . . . ?
N2 Li2 Li4 N3 74.7(6) . . . . ?
Se2 Li2 Li4 N3 -143.7(7) 2_566 . . . ?
P1 Li2 Li4 N3 44.0(4) . . . . ?
Li3 Li2 Li4 N3 113.2(7) . . . . ?
O3 Li2 Li4 Se2 112(3) . . . . ?
N3 Li2 Li4 Se2 -171.7(7) . . . . ?
N2 Li2 Li4 Se2 -97.0(5) . . . . ?
Se2 Li2 Li4 Se2 44.6(3) 2_566 . . . ?
P1 Li2 Li4 Se2 -127.7(5) . . . . ?
Li3 Li2 Li4 Se2 -58.5(4) . . . . ?
O3 Li2 Li4 C13 -54(3) . . . . ?
N3 Li2 Li4 C13 22.7(4) . . . . ?
N2 Li2 Li4 C13 97.5(5) . . . . ?
Se2 Li2 Li4 C13 -120.9(5) 2_566 . . . ?
P1 Li2 Li4 C13 66.7(3) . . . . ?
Li3 Li2 Li4 C13 135.9(6) . . . . ?
O3 Li2 Li4 Se1 -144(3) . . . . ?
N3 Li2 Li4 Se1 -67.5(5) . . . . ?
N2 Li2 Li4 Se1 7.3(5) . . . . ?
Se2 Li2 Li4 Se1 148.9(5) 2_566 . . . ?
P1 Li2 Li4 Se1 -23.5(3) . . . . ?
Li3 Li2 Li4 Se1 45.7(4) . . . . ?
O3 Li2 Li4 P1 -121(3) . . . . ?
N3 Li2 Li4 P1 -44.0(4) . . . . ?
N2 Li2 Li4 P1 30.7(3) . . . . ?
Se2 Li2 Li4 P1 172.3(5) 2_566 . . . ?
Li3 Li2 Li4 P1 69.2(4) . . . . ?
O3 Li2 Li4 Li3 170(3) . . . . ?
N3 Li2 Li4 Li3 -113.2(7) . . . . ?
N2 Li2 Li4 Li3 -38.4(5) . . . . ?
Se2 Li2 Li4 Li3 103.2(5) 2_566 . . . ?
P1 Li2 Li4 Li3 -69.2(4) . . . . ?
C42 O6 C39 C40 7(3) . . . . ?
O6 C39 C40 C41 -8(3) . . . . ?
C39 C40 C41 C42 5(3) . . . . ?
C39 O6 C42 C41 -3(4) . . . . ?
C40 C41 C42 O6 -2(4) . . . . ?
